data_4024539
loop_
_publ_author_name
'Nicolas Toselli'
'David Martin'
'Mathieu Achard'
'Alphonse Tenaglia'
'G\'erard Buono'

_publ_section_title
;
Highly Regio- and Stereocontrolled Formation of Functionalized
Tricyclo[4.2.1.02,8]non-3-enes
;
_journal_name_full 'Journal of Organic Chemistry'
_journal_page_first 3783
_journal_page_last 3791
_journal_paper_doi 10.1021/jo900344j
_journal_volume 74
_journal_year 2009
_chemical_formula_sum 'C15 H12 O2'
_chemical_formula_weight 224.25
_chemical_name_systematic
; 
 ? 
;
_space_group_IT_number 14
_symmetry_cell_setting monoclinic
_symmetry_space_group_name_Hall '-P 2ybc'
_symmetry_space_group_name_H-M 'P 1 21/c 1'
_atom_sites_solution_hydrogens geom
_atom_sites_solution_primary direct
_atom_sites_solution_secondary difmap
_audit_creation_method SHELXL-97
_cell_angle_alpha 90.00
_cell_angle_beta 117.668(3)
_cell_angle_gamma 90.00
_cell_formula_units_Z 4
_cell_length_a 9.5820(4)
_cell_length_b 11.4900(6)
_cell_length_c 11.5340(5)
_cell_measurement_reflns_used 2195
_cell_measurement_temperature 293(2)
_cell_measurement_theta_max 26.28
_cell_measurement_theta_min 1.77
_cell_volume 1124.65(9)
_computing_cell_refinement 'Denzo and Scalepack (Otwinowski & Minor, 1997)'
_computing_data_collection 'KappaCCD (Bruker-Nonius, 1998)'
_computing_data_reduction 'Denzo and Scalepack (Otwinowski & Minor, 1997)'
_computing_structure_refinement 'SHELXL-97 (Sheldrick, 1997)'
_computing_structure_solution 'SIR92 (Altomare et al., 1994)'
_diffrn_ambient_temperature 293(2)
_diffrn_measured_fraction_theta_full 0.919
_diffrn_measured_fraction_theta_max 0.919
_diffrn_measurement_device_type KappaCCD
_diffrn_measurement_method 'Phi scan'
_diffrn_radiation_monochromator graphite
_diffrn_radiation_source 'fine-focus sealed tube'
_diffrn_radiation_type MoK\a
_diffrn_radiation_wavelength 0.71073
_diffrn_reflns_av_R_equivalents 0.034
_diffrn_reflns_av_sigmaI/netI 0.0287
_diffrn_reflns_limit_h_max 11
_diffrn_reflns_limit_h_min 0
_diffrn_reflns_limit_k_max 0
_diffrn_reflns_limit_k_min -14
_diffrn_reflns_limit_l_max 11
_diffrn_reflns_limit_l_min -13
_diffrn_reflns_number 2094
_diffrn_reflns_theta_full 26.28
_diffrn_reflns_theta_max 26.28
_diffrn_reflns_theta_min 2.90
_exptl_absorpt_coefficient_mu 0.087
_exptl_absorpt_correction_type none
_exptl_crystal_colour colorless
_exptl_crystal_density_diffrn 1.324
_exptl_crystal_density_method 'not measured'
_exptl_crystal_description prism
_exptl_crystal_F_000 472
_exptl_crystal_size_max .4
_exptl_crystal_size_mid .4
_exptl_crystal_size_min .3
_refine_diff_density_max 0.232
_refine_diff_density_min -0.148
_refine_diff_density_rms 0.030
_refine_ls_extinction_method none
_refine_ls_goodness_of_fit_ref 1.158
_refine_ls_hydrogen_treatment mixed
_refine_ls_matrix_type full
_refine_ls_number_parameters 202
_refine_ls_number_reflns 2094
_refine_ls_number_restraints 0
_refine_ls_restrained_S_all 1.158
_refine_ls_R_factor_all 0.0543
_refine_ls_R_factor_gt 0.0503
_refine_ls_shift/su_max 0.049
_refine_ls_shift/su_mean 0.006
_refine_ls_structure_factor_coef Fsqd
_refine_ls_weighting_details 'calc w=1/[\s^2^(Fo^2^)+(0.0467P)^2^+0.3357P] where P=(Fo^2^+2Fc^2^)/3'
_refine_ls_weighting_scheme calc
_refine_ls_wR_factor_gt 0.1241
_refine_ls_wR_factor_ref 0.1264
_reflns_number_gt 1955
_reflns_number_total 2094
_reflns_threshold_expression >2sigma(I)
_cod_data_source_file jo900344j_si_002.cif
_cod_data_source_block shelxl
_cod_original_sg_symbol_H-M 'P 21/c'
_cod_database_code 4024539

loop_
_symmetry_equiv_pos_as_xyz
'x, y, z'
'-x, y+1/2, -z+1/2'
'-x, -y, -z'
'x, -y-1/2, z-1/2'

loop_
_atom_site_label
_atom_site_type_symbol
_atom_site_fract_x
_atom_site_fract_y
_atom_site_fract_z
_atom_site_U_iso_or_equiv
_atom_site_adp_type
_atom_site_occupancy
_atom_site_symmetry_multiplicity
_atom_site_calc_flag
_atom_site_refinement_flags
_atom_site_disorder_assembly
_atom_site_disorder_group
O1 O -1.01782(14) -0.13411(12) -1.06995(12) 0.0534(4) Uani 1 1 d . . .
O6 O -1.26817(17) -0.01365(17) -1.41941(15) 0.0817(5) Uani 1 1 d . . .
C1 C -0.78601(17) -0.08148(13) -1.08853(15) 0.0361(4) Uani 1 1 d . . .
C2 C -0.7643(2) -0.08938(15) -1.21276(18) 0.0449(4) Uani 1 1 d . . .
C3 C -0.8873(3) -0.12627(16) -1.34220(19) 0.0540(5) Uani 1 1 d . . .
C4 C -1.0402(3) -0.10276(17) -1.40479(19) 0.0581(5) Uani 1 1 d . . .
C5 C -1.1273(2) -0.03102(17) -1.35467(18) 0.0525(5) Uani 1 1 d . . .
C6 C -1.03727(19) 0.02054(15) -1.22070(17) 0.0455(4) Uani 1 1 d . . .
C7 C -0.95474(17) -0.07576(14) -1.11905(15) 0.0389(4) Uani 1 1 d . . .
C8 C -0.75718(19) 0.02647(14) -1.14998(17) 0.0440(4) Uani 1 1 d . . .
C9 C -0.9028(2) 0.10064(15) -1.2094(2) 0.0500(4) Uani 1 1 d . . .
C10 C -0.66679(17) -0.13496(13) -0.96419(15) 0.0371(4) Uani 1 1 d . . .
C11 C -0.62120(19) -0.07671(15) -0.84676(17) 0.0442(4) Uani 1 1 d . . .
C12 C -0.5087(2) -0.12318(18) -0.7304(2) 0.0543(5) Uani 1 1 d . . .
C13 C -0.4401(2) -0.22861(18) -0.7303(2) 0.0582(5) Uani 1 1 d . . .
C14 C -0.4853(2) -0.28807(17) -0.8454(2) 0.0578(5) Uani 1 1 d . . .
C15 C -0.5988(2) -0.24192(15) -0.96228(19) 0.0482(4) Uani 1 1 d . . .
H11 H -0.667(2) -0.0053(18) -0.8472(19) 0.053(5) Uiso 1 1 d . . .
H4 H -1.105(3) -0.134(2) -1.497(2) 0.076(7) Uiso 1 1 d . . .
H6 H -1.117(2) 0.0605(18) -1.203(2) 0.060(5) Uiso 1 1 d . . .
H8 H -0.650(2) 0.0646(18) -1.104(2) 0.056(5) Uiso 1 1 d . . .
H2 H -0.658(2) -0.1193(16) -1.1897(19) 0.055(5) Uiso 1 1 d . . .
H15 H -0.632(2) -0.2856(18) -1.047(2) 0.063(6) Uiso 1 1 d . . .
H9A H -0.893(2) 0.165(2) -1.150(2) 0.061(6) Uiso 1 1 d . . .
H9B H -0.926(3) 0.131(2) -1.295(2) 0.070(6) Uiso 1 1 d . . .
H12 H -0.480(3) -0.082(2) -0.655(3) 0.074(7) Uiso 1 1 d . . .
H14 H -0.436(3) -0.364(2) -0.845(3) 0.087(7) Uiso 1 1 d . . .
H13 H -0.357(3) -0.258(2) -0.649(2) 0.077(7) Uiso 1 1 d . . .
H3 H -0.851(3) -0.181(2) -1.393(2) 0.082(7) Uiso 1 1 d . . .

loop_
_atom_site_aniso_label
_atom_site_aniso_U_11
_atom_site_aniso_U_22
_atom_site_aniso_U_33
_atom_site_aniso_U_23
_atom_site_aniso_U_13
_atom_site_aniso_U_12
O1 0.0456(7) 0.0686(8) 0.0537(8) 0.0115(6) 0.0295(6) -0.0065(6)
O6 0.0499(8) 0.1130(14) 0.0616(10) 0.0126(9) 0.0085(7) 0.0008(8)
C1 0.0375(8) 0.0359(8) 0.0406(9) -0.0006(6) 0.0229(6) -0.0021(6)
C2 0.0491(9) 0.0489(9) 0.0507(10) 0.0047(7) 0.0350(8) 0.0057(7)
C3 0.0785(13) 0.0501(10) 0.0468(10) -0.0016(7) 0.0404(10) 0.0023(9)
C4 0.0761(13) 0.0584(11) 0.0400(10) -0.0035(8) 0.0271(9) -0.0121(9)
C5 0.0477(10) 0.0630(11) 0.0428(10) 0.0126(8) 0.0176(8) -0.0059(8)
C6 0.0435(9) 0.0512(9) 0.0459(10) 0.0050(7) 0.0242(7) 0.0077(7)
C7 0.0389(8) 0.0458(8) 0.0363(8) -0.0016(6) 0.0210(6) -0.0037(6)
C8 0.0429(9) 0.0403(8) 0.0530(10) 0.0023(7) 0.0258(7) -0.0073(7)
C9 0.0622(11) 0.0358(8) 0.0538(11) 0.0021(7) 0.0284(9) 0.0010(7)
C10 0.0338(7) 0.0382(8) 0.0443(9) 0.0010(6) 0.0222(7) -0.0032(6)
C11 0.0421(8) 0.0450(9) 0.0483(10) -0.0028(7) 0.0233(7) -0.0006(7)
C12 0.0513(10) 0.0635(12) 0.0452(11) -0.0013(8) 0.0201(8) -0.0080(8)
C13 0.0462(10) 0.0649(12) 0.0574(12) 0.0191(9) 0.0189(9) 0.0007(8)
C14 0.0572(11) 0.0466(10) 0.0731(14) 0.0154(9) 0.0332(10) 0.0105(8)
C15 0.0532(10) 0.0409(9) 0.0546(11) 0.0015(7) 0.0284(8) 0.0021(7)

loop_
_atom_type_symbol
_atom_type_description
_atom_type_scat_dispersion_real
_atom_type_scat_dispersion_imag
_atom_type_scat_source
C C 0.0033 0.0016 'International Tables Vol C Tables 4.2.6.8 and 6.1.1.4'
H H 0.0000 0.0000 'International Tables Vol C Tables 4.2.6.8 and 6.1.1.4'
O O 0.0106 0.0060 'International Tables Vol C Tables 4.2.6.8 and 6.1.1.4'

loop_
_geom_angle_atom_site_label_1
_geom_angle_atom_site_label_2
_geom_angle_atom_site_label_3
_geom_angle
_geom_angle_site_symmetry_1
_geom_angle_site_symmetry_3
_geom_angle_publ_flag
C7 C1 C10 120.62(13) . . ?
C7 C1 C8 105.49(13) . . ?
C10 C1 C8 124.26(13) . . ?
C7 C1 C2 112.54(13) . . ?
C10 C1 C2 119.73(13) . . ?
C8 C1 C2 58.79(10) . . ?
C3 C2 C8 125.46(16) . . ?
C3 C2 C1 124.68(14) . . ?
C8 C2 C1 59.70(10) . . ?
C3 C2 H2 114.4(11) . . ?
C8 C2 H2 111.7(11) . . ?
C1 C2 H2 109.7(12) . . ?
C4 C3 C2 131.02(17) . . ?
C4 C3 H3 113.2(14) . . ?
C2 C3 H3 115.8(14) . . ?
C3 C4 C5 125.87(18) . . ?
C3 C4 H4 118.8(14) . . ?
C5 C4 H4 115.3(14) . . ?
O6 C5 C4 121.42(19) . . ?
O6 C5 C6 120.73(19) . . ?
C4 C5 C6 117.86(16) . . ?
C5 C6 C7 110.36(14) . . ?
C5 C6 C9 112.48(15) . . ?
C7 C6 C9 104.58(13) . . ?
C5 C6 H6 105.6(12) . . ?
C7 C6 H6 110.2(12) . . ?
C9 C6 H6 113.7(12) . . ?
O1 C7 C1 126.23(15) . . ?
O1 C7 C6 124.47(14) . . ?
C1 C7 C6 109.26(13) . . ?
C9 C8 C2 117.30(15) . . ?
C9 C8 C1 110.20(13) . . ?
C2 C8 C1 61.51(10) . . ?
C9 C8 H8 119.8(11) . . ?
C2 C8 H8 116.4(11) . . ?
C1 C8 H8 117.9(11) . . ?
C8 C9 C6 105.27(13) . . ?
C8 C9 H9A 109.7(12) . . ?
C6 C9 H9A 108.3(12) . . ?
C8 C9 H9B 113.0(13) . . ?
C6 C9 H9B 110.0(13) . . ?
H9A C9 H9B 110.3(19) . . ?
C15 C10 C11 118.66(15) . . ?
C15 C10 C1 121.73(15) . . ?
C11 C10 C1 119.61(14) . . ?
C12 C11 C10 120.85(17) . . ?
C12 C11 H11 120.0(12) . . ?
C10 C11 H11 119.1(12) . . ?
C13 C12 C11 119.84(19) . . ?
C13 C12 H12 121.2(15) . . ?
C11 C12 H12 118.9(15) . . ?
C14 C13 C12 120.05(18) . . ?
C14 C13 H13 120.5(14) . . ?
C12 C13 H13 119.4(15) . . ?
C13 C14 C15 120.23(18) . . ?
C13 C14 H14 119.9(15) . . ?
C15 C14 H14 119.9(16) . . ?
C14 C15 C10 120.36(18) . . ?
C14 C15 H15 120.2(12) . . ?
C10 C15 H15 119.4(12) . . ?

loop_
_geom_bond_atom_site_label_1
_geom_bond_atom_site_label_2
_geom_bond_distance
_geom_bond_site_symmetry_2
_geom_bond_publ_flag
O1 C7 1.2057(19) . ?
O6 C5 1.218(2) . ?
C1 C7 1.488(2) . ?
C1 C10 1.489(2) . ?
C1 C8 1.516(2) . ?
C1 C2 1.543(2) . ?
C2 C3 1.471(3) . ?
C2 C8 1.502(2) . ?
C2 H2 0.98(2) . ?
C3 C4 1.325(3) . ?
C3 H3 1.03(3) . ?
C4 C5 1.469(3) . ?
C4 H4 1.02(2) . ?
C5 C6 1.498(3) . ?
C6 C7 1.537(2) . ?
C6 C9 1.539(2) . ?
C6 H6 0.99(2) . ?
C8 C9 1.501(2) . ?
C8 H8 1.01(2) . ?
C9 H9A 0.98(2) . ?
C9 H9B 0.97(2) . ?
C10 C15 1.386(2) . ?
C10 C11 1.387(2) . ?
C11 C12 1.380(3) . ?
C11 H11 0.93(2) . ?
C12 C13 1.378(3) . ?
C12 H12 0.91(3) . ?
C13 C14 1.372(3) . ?
C13 H13 0.97(3) . ?
C14 C15 1.385(3) . ?
C14 H14 0.99(3) . ?
C15 H15 1.01(2) . ?
